data_8102631
loop_
_publ_author_name
Wei-Qiu

_publ_section_title
;
 Crystal structure of bis[3,3'-(butane-1,4-diyl)diimidazol-1-ium]
 octamolybdate(VI), [C10H16N4]2[Mo8O26]
;
_journal_issue 1
_journal_name_full 'Zeitschrift f\"ur Kristallographie - New Crystal Structures'
_journal_page_first 103
_journal_volume 225
_journal_year 2010
_chemical_formula_moiety C20H32Mo8N8O26
_chemical_formula_sum 'C20 H32 Mo8 N8 O26'
_chemical_formula_weight 1568.06
_chemical_melting_point ?
_chemical_name_systematic
;
bis[3,3'-(butane-1,4-diyl)diimidazol-1-ium] -octamolybdate(VI)
;
_space_group_IT_number 2
_symmetry_cell_setting triclinic
_symmetry_space_group_name_Hall '-P 1'
_symmetry_space_group_name_H-M 'P -1'
_atom_sites_solution_hydrogens geom
_atom_sites_solution_primary direct
_atom_sites_solution_secondary difmap
_audit_creation_method SHELXL-97
_cell_angle_alpha 108.400(6)
_cell_angle_beta 107.720(6)
_cell_angle_gamma 91.379(5)
_cell_formula_units_Z 1
_cell_length_a 9.4762(7)
_cell_length_b 10.2768(6)
_cell_length_c 11.4395(6)
_cell_measurement_reflns_used 5185
_cell_measurement_temperature 293(2)
_cell_measurement_theta_max 29.0902
_cell_measurement_theta_min 3.3455
_cell_volume 997.99(12)
_computing_cell_refinement CrysAlis
_computing_data_collection 'CrysAlis [3]'
_computing_data_reduction CrysAlis
_computing_structure_refinement 'SHELXL-97 [5](Sheldrick, 1997)'
_computing_structure_solution 'SHELXS-97 [4]'
_diffrn_ambient_temperature 293(2)
_diffrn_detector_area_resol_mean 10.0
_diffrn_measured_fraction_theta_full 0.993
_diffrn_measured_fraction_theta_max 0.846
_diffrn_measurement_device_type 'Oxford Diffraction Gemini R Ultra'
_diffrn_measurement_method '\w scan'
_diffrn_radiation_monochromator graphite
_diffrn_radiation_source 'fine-focus sealed tube'
_diffrn_radiation_type MoK\a
_diffrn_radiation_wavelength 0.71073
_diffrn_reflns_av_R_equivalents 0.0140
_diffrn_reflns_av_sigmaI/netI 0.0225
_diffrn_reflns_limit_h_max 8
_diffrn_reflns_limit_h_min -12
_diffrn_reflns_limit_k_max 13
_diffrn_reflns_limit_k_min -14
_diffrn_reflns_limit_l_max 15
_diffrn_reflns_limit_l_min -15
_diffrn_reflns_number 7396
_diffrn_reflns_theta_full 25.00
_diffrn_reflns_theta_max 29.18
_diffrn_reflns_theta_min 3.35
_exptl_absorpt_coefficient_mu 2.530
_exptl_absorpt_correction_T_max 0.7860
_exptl_absorpt_correction_T_min 0.4310
_exptl_absorpt_correction_type multi-scan
_exptl_crystal_colour colorless
_exptl_crystal_density_diffrn 2.609
_exptl_crystal_density_method 'not measured'
_exptl_crystal_description block
_exptl_crystal_F_000 752
_exptl_crystal_size_max 0.30
_exptl_crystal_size_mid 0.20
_exptl_crystal_size_min 0.10
_refine_diff_density_max 0.776
_refine_diff_density_min -0.704
_refine_diff_density_rms 0.114
_refine_ls_extinction_method none
_refine_ls_goodness_of_fit_ref 1.053
_refine_ls_hydrogen_treatment constr
_refine_ls_matrix_type full
_refine_ls_number_parameters 280
_refine_ls_number_reflns 4560
_refine_ls_number_restraints 0
_refine_ls_restrained_S_all 1.053
_refine_ls_R_factor_all 0.0311
_refine_ls_R_factor_gt 0.0243
_refine_ls_shift/su_max 0.002
_refine_ls_shift/su_mean 0.000
_refine_ls_structure_factor_coef Fsqd
_refine_ls_weighting_details 'calc w=1/[\s^2^(Fo^2^)+(0.0395P)^2^+0.2268P] where P=(Fo^2^+2Fc^2^)/3'
_refine_ls_weighting_scheme calc
_refine_ls_wR_factor_gt 0.0665
_refine_ls_wR_factor_ref 0.0684
_reflns_number_gt 3769
_reflns_number_total 4560
_reflns_threshold_expression >2sigma(I)
_cod_data_source_file 1267-2870.cff
_cod_data_source_block a
_cod_depositor_comments
;
The following automatic conversions were performed:

'_chemical_melting_point' value 'not measured' was changed to '?' -
the value is undefined or not given.

Automatic conversion script
Id: cif_fix_values 1569 2011-02-09 13:29:24Z adriana 
;
_cod_original_cell_volume 997.99(11)
_cod_original_sg_symbol_H-M P-1
_cod_database_code 8102631

loop_
_symmetry_equiv_pos_as_xyz
'x, y, z'
'-x, -y, -z'

loop_
_atom_site_label
_atom_site_type_symbol
_atom_site_fract_x
_atom_site_fract_y
_atom_site_fract_z
_atom_site_U_iso_or_equiv
_atom_site_adp_type
_atom_site_occupancy
_atom_site_symmetry_multiplicity
_atom_site_Wyckoff_symbol
_atom_site_calc_flag
_atom_site_refinement_flags
_atom_site_disorder_assembly
_atom_site_disorder_group
Mo1 Mo 0.93579(3) 0.28008(3) 0.56613(2) 0.02257(8) Uani 1 2 i d . . .
Mo2 Mo 0.99275(3) 0.19739(3) 0.28492(2) 0.02308(8) Uani 1 2 i d . . .
Mo3 Mo 0.86590(3) -0.12368(3) 0.22165(2) 0.02255(7) Uani 1 2 i d . . .
Mo4 Mo 1.18533(3) 0.03658(3) 0.50036(2) 0.01891(7) Uani 1 2 i d . . .
C1 C 0.3905(4) -0.3171(4) 0.0886(4) 0.0451(9) Uani 1 2 i d . . .
H1 H 0.4927 -0.3017 0.1336 0.054 Uiso 1 2 i calc R . .
C2 C 0.3139(6) -0.4354(4) -0.0010(5) 0.0587(12) Uani 1 2 i d . . .
H2 H 0.3520 -0.5178 -0.0295 0.070 Uiso 1 2 i calc R . .
C3 C 0.1589(4) -0.2843(4) 0.0201(3) 0.0392(8) Uani 1 2 i d . . .
H3 H 0.0717 -0.2431 0.0086 0.047 Uiso 1 2 i calc R . .
C4 C 0.3313(4) -0.0785(3) 0.1892(3) 0.0332(7) Uani 1 2 i d . . .
H4A H 0.4224 -0.0696 0.2606 0.040 Uiso 1 2 i calc R . .
H4B H 0.2521 -0.0529 0.2259 0.040 Uiso 1 2 i calc R . .
C5 C 0.3530(4) 0.0200(3) 0.1208(3) 0.0326(7) Uani 1 2 i d . . .
H5A H 0.2576 0.0267 0.0616 0.039 Uiso 1 2 i calc R . .
H5B H 0.4183 -0.0141 0.0701 0.039 Uiso 1 2 i calc R . .
C6 C 0.4222(4) 0.1629(3) 0.2223(3) 0.0304(7) Uani 1 2 i d . . .
H6A H 0.3634 0.1904 0.2800 0.036 Uiso 1 2 i calc R . .
H6B H 0.5224 0.1572 0.2745 0.036 Uiso 1 2 i calc R . .
C7 C 0.4296(4) 0.2707(4) 0.1609(3) 0.0409(9) Uani 1 2 i d . . .
H7A H 0.4925 0.2458 0.1065 0.049 Uiso 1 2 i calc R . .
H7B H 0.3301 0.2738 0.1054 0.049 Uiso 1 2 i calc R . .
C8 C 0.6340(4) 0.4584(4) 0.3151(3) 0.0356(8) Uani 1 2 i d . . .
H8 H 0.7125 0.4137 0.2958 0.043 Uiso 1 2 i calc R . .
C9 C 0.6473(3) 0.5808(3) 0.4015(3) 0.0241(6) Uani 1 2 i d . . .
H9 H 0.7368 0.6382 0.4525 0.029 Uiso 1 2 i calc R . .
C10 C 0.4101(4) 0.5033(4) 0.3165(4) 0.0383(8) Uani 1 2 i d . . .
H10 H 0.3069 0.4951 0.2974 0.046 Uiso 1 2 i calc R . .
N1 N 0.2935(3) -0.2226(3) 0.1028(2) 0.0281(6) Uani 1 2 i d . . .
N2 N 0.1698(4) -0.4127(3) -0.0425(3) 0.0490(8) Uani 1 2 i d . . .
H2A H 0.0970 -0.4728 -0.1006 0.059 Uiso 1 2 i calc R . .
N3 N 0.4895(3) 0.4080(3) 0.2593(3) 0.0307(6) Uani 1 2 i d . . .
N4 N 0.5099(5) 0.6108(4) 0.4051(4) 0.0649(10) Uani 1 2 i d . . .
H4 H 0.4903 0.6851 0.4549 0.078 Uiso 1 2 i calc R . .
O1 O 0.8960(2) 0.1379(2) 0.64100(19) 0.0225(4) Uani 1 2 i d . . .
O2 O 0.9969(3) 0.4201(2) 0.7061(2) 0.0397(6) Uani 1 2 i d . . .
O3 O 0.7562(3) 0.2968(3) 0.4929(2) 0.0357(6) Uani 1 2 i d . . .
O4 O 1.0349(2) 0.3270(2) 0.4601(2) 0.0265(5) Uani 1 2 i d . . .
O5 O 0.9296(2) 0.0667(2) 0.41403(18) 0.0210(4) Uani 1 2 i d . . .
O6 O 0.8137(3) 0.2233(3) 0.2176(2) 0.0343(5) Uani 1 2 i d . . .
O7 O 1.0947(3) 0.2759(2) 0.2211(2) 0.0336(5) Uani 1 2 i d . . .
O8 O 0.9764(2) 0.0057(2) 0.18505(19) 0.0246(4) Uani 1 2 i d . . .
O9 O 0.6880(2) -0.0922(3) 0.1630(2) 0.0357(5) Uani 1 2 i d . . .
O10 O 0.8770(3) -0.2749(2) 0.1096(2) 0.0362(6) Uani 1 2 i d . . .
O11 O 0.8381(2) -0.1922(2) 0.35851(18) 0.0229(4) Uani 1 2 i d . . .
O12 O 1.2028(2) 0.1356(2) 0.40426(19) 0.0239(4) Uani 1 2 i d . . .
O13 O 1.3612(2) 0.0089(3) 0.5676(2) 0.0334(5) Uani 1 2 i d . . .

loop_
_atom_site_aniso_label
_atom_site_aniso_U_11
_atom_site_aniso_U_22
_atom_site_aniso_U_33
_atom_site_aniso_U_23
_atom_site_aniso_U_13
_atom_site_aniso_U_12
Mo1 0.02629(14) 0.01744(14) 0.02179(13) 0.00423(11) 0.00731(11) 0.00393(10)
Mo2 0.02274(13) 0.02255(15) 0.02210(13) 0.00761(11) 0.00491(10) 0.00111(10)
Mo3 0.02388(14) 0.02200(14) 0.01615(12) 0.00338(10) 0.00247(10) -0.00363(10)
Mo4 0.01588(12) 0.01976(14) 0.01845(12) 0.00476(10) 0.00398(9) -0.00041(9)
C1 0.038(2) 0.034(2) 0.056(2) 0.0111(19) 0.0106(18) 0.0059(17)
C2 0.079(3) 0.028(2) 0.068(3) 0.005(2) 0.034(3) 0.002(2)
C3 0.0325(18) 0.047(2) 0.0276(17) 0.0058(17) 0.0032(14) -0.0054(16)
C4 0.0429(19) 0.0248(17) 0.0253(16) 0.0014(14) 0.0100(14) -0.0012(14)
C5 0.0381(18) 0.0247(17) 0.0284(16) 0.0038(14) 0.0078(14) -0.0048(14)
C6 0.0319(17) 0.0238(17) 0.0296(16) 0.0049(14) 0.0066(13) -0.0018(13)
C7 0.057(2) 0.0262(19) 0.0282(17) 0.0014(15) 0.0072(16) -0.0093(16)
C8 0.0320(17) 0.037(2) 0.042(2) 0.0188(17) 0.0128(15) 0.0046(15)
C9 0.0200(14) 0.0176(15) 0.0262(15) 0.0006(12) 0.0036(12) -0.0083(11)
C10 0.0279(17) 0.036(2) 0.045(2) 0.0059(17) 0.0120(15) -0.0012(15)
N1 0.0310(14) 0.0248(14) 0.0257(13) 0.0070(11) 0.0075(11) -0.0018(11)
N2 0.054(2) 0.041(2) 0.0366(17) -0.0010(15) 0.0103(15) -0.0218(16)
N3 0.0327(14) 0.0246(15) 0.0298(14) 0.0058(12) 0.0074(12) -0.0054(11)
N4 0.087(3) 0.044(2) 0.061(2) 0.0101(19) 0.029(2) 0.002(2)
O1 0.0230(10) 0.0207(11) 0.0214(10) 0.0045(9) 0.0070(8) 0.0010(8)
O2 0.0567(16) 0.0242(13) 0.0293(12) 0.0019(10) 0.0096(11) 0.0037(12)
O3 0.0340(13) 0.0375(14) 0.0382(13) 0.0165(11) 0.0114(10) 0.0107(11)
O4 0.0301(11) 0.0200(11) 0.0261(11) 0.0061(9) 0.0068(9) -0.0021(9)
O5 0.0202(9) 0.0217(11) 0.0197(9) 0.0063(8) 0.0054(8) 0.0016(8)
O6 0.0285(12) 0.0339(14) 0.0342(12) 0.0103(11) 0.0031(10) 0.0042(10)
O7 0.0335(12) 0.0355(13) 0.0340(12) 0.0171(11) 0.0089(10) 0.0002(10)
O8 0.0279(11) 0.0245(11) 0.0196(10) 0.0066(9) 0.0063(8) -0.0005(9)
O9 0.0266(11) 0.0453(15) 0.0295(12) 0.0135(11) 0.0011(10) -0.0037(11)
O10 0.0485(14) 0.0286(13) 0.0256(11) 0.0035(10) 0.0106(11) -0.0026(11)
O11 0.0255(10) 0.0202(11) 0.0198(10) 0.0043(8) 0.0062(8) -0.0025(8)
O12 0.0195(10) 0.0261(11) 0.0248(10) 0.0079(9) 0.0067(8) -0.0009(8)
O13 0.0218(11) 0.0422(14) 0.0331(12) 0.0139(11) 0.0038(9) 0.0018(10)

loop_
_atom_type_symbol
_atom_type_description
_atom_type_scat_dispersion_real
_atom_type_scat_dispersion_imag
_atom_type_scat_source
C C 0.0033 0.0016 'International Tables Vol C Tables 4.2.6.8 and 6.1.1.4'
H H 0.0000 0.0000 'International Tables Vol C Tables 4.2.6.8 and 6.1.1.4'
N N 0.0061 0.0033 'International Tables Vol C Tables 4.2.6.8 and 6.1.1.4'
O O 0.0106 0.0060 'International Tables Vol C Tables 4.2.6.8 and 6.1.1.4'
Mo Mo -1.6832 0.6857 'International Tables Vol C Tables 4.2.6.8 and 6.1.1.4'

loop_
_geom_angle_atom_site_label_1
_geom_angle_atom_site_label_2
_geom_angle_atom_site_label_3
_geom_angle
_geom_angle_site_symmetry_1
_geom_angle_site_symmetry_3
_geom_angle_publ_flag
O3 Mo1 O2 105.12(12) . . ?
O3 Mo1 O4 102.17(10) . . ?
O2 Mo1 O4 102.10(11) . . ?
O3 Mo1 O1 98.00(10) . . ?
O2 Mo1 O1 99.03(10) . . ?
O4 Mo1 O1 145.67(9) . . ?
O3 Mo1 O5 94.53(10) . . ?
O2 Mo1 O5 159.84(10) . . ?
O4 Mo1 O5 77.57(8) . . ?
O1 Mo1 O5 73.37(8) . . ?
O3 Mo1 O11 164.45(10) . 2_756 ?
O2 Mo1 O11 88.17(10) . 2_756 ?
O4 Mo1 O11 82.43(8) . 2_756 ?
O1 Mo1 O11 71.48(8) . 2_756 ?
O5 Mo1 O11 71.75(7) . 2_756 ?
O3 Mo1 Mo4 85.78(9) . 2_756 ?
O2 Mo1 Mo4 134.13(9) . 2_756 ?
O4 Mo1 Mo4 119.25(6) . 2_756 ?
O1 Mo1 Mo4 35.14(6) . 2_756 ?
O5 Mo1 Mo4 41.68(5) . 2_756 ?
O11 Mo1 Mo4 79.08(5) 2_756 2_756 ?
O7 Mo2 O6 104.60(11) . . ?
O7 Mo2 O8 102.75(11) . . ?
O6 Mo2 O8 98.30(10) . . ?
O7 Mo2 O4 103.10(10) . . ?
O6 Mo2 O4 99.26(10) . . ?
O8 Mo2 O4 143.77(9) . . ?
O7 Mo2 O12 90.94(9) . . ?
O6 Mo2 O12 164.44(10) . . ?
O8 Mo2 O12 78.74(8) . . ?
O4 Mo2 O12 75.89(8) . . ?
O7 Mo2 O5 160.51(9) . . ?
O6 Mo2 O5 94.89(9) . . ?
O8 Mo2 O5 73.87(8) . . ?
O4 Mo2 O5 73.26(8) . . ?
O12 Mo2 O5 69.58(7) . . ?
O9 Mo3 O10 104.42(12) . . ?
O9 Mo3 O8 102.32(10) . . ?
O10 Mo3 O8 101.24(11) . . ?
O9 Mo3 O11 97.15(10) . . ?
O10 Mo3 O11 100.52(10) . . ?
O8 Mo3 O11 146.00(8) . . ?
O9 Mo3 O5 94.98(10) . . ?
O10 Mo3 O5 160.29(10) . . ?
O8 Mo3 O5 77.56(8) . . ?
O11 Mo3 O5 73.18(8) . . ?
O9 Mo3 O1 164.20(9) . 2_756 ?
O10 Mo3 O1 88.90(9) . 2_756 ?
O8 Mo3 O1 82.94(8) . 2_756 ?
O11 Mo3 O1 71.68(8) . 2_756 ?
O5 Mo3 O1 71.39(7) . 2_756 ?
O9 Mo3 Mo4 85.65(8) . 2_756 ?
O10 Mo3 Mo4 135.59(8) . 2_756 ?
O8 Mo3 Mo4 118.98(6) . 2_756 ?
O11 Mo3 Mo4 35.10(6) . 2_756 ?
O5 Mo3 Mo4 41.43(5) . 2_756 ?
O1 Mo3 Mo4 78.83(5) 2_756 2_756 ?
O13 Mo4 O12 104.23(11) . . ?
O13 Mo4 O1 101.67(10) . 2_756 ?
O12 Mo4 O1 97.21(9) . 2_756 ?
O13 Mo4 O11 101.55(10) . 2_756 ?
O12 Mo4 O11 95.10(9) . 2_756 ?
O1 Mo4 O11 150.08(9) 2_756 2_756 ?
O13 Mo4 O5 99.99(10) . 2_756 ?
O12 Mo4 O5 155.75(8) . 2_756 ?
O1 Mo4 O5 78.85(8) 2_756 2_756 ?
O11 Mo4 O5 78.76(8) 2_756 2_756 ?
O13 Mo4 O5 175.66(10) . . ?
O12 Mo4 O5 80.11(8) . . ?
O1 Mo4 O5 77.74(8) 2_756 . ?
O11 Mo4 O5 77.67(7) 2_756 . ?
O5 Mo4 O5 75.67(8) 2_756 . ?
O13 Mo4 Mo1 90.78(9) . 2_756 ?
O12 Mo4 Mo1 133.42(7) . 2_756 ?
O1 Mo4 Mo1 36.22(6) 2_756 2_756 ?
O11 Mo4 Mo1 125.15(6) 2_756 2_756 ?
O5 Mo4 Mo1 46.41(5) 2_756 2_756 ?
O5 Mo4 Mo1 86.26(5) . 2_756 ?
O13 Mo4 Mo3 90.93(8) . 2_756 ?
O12 Mo4 Mo3 130.90(7) . 2_756 ?
O1 Mo4 Mo3 125.43(6) 2_756 2_756 ?
O11 Mo4 Mo3 35.81(6) 2_756 2_756 ?
O5 Mo4 Mo3 46.60(5) 2_756 2_756 ?
O5 Mo4 Mo3 85.99(5) . 2_756 ?
Mo1 Mo4 Mo3 91.718(11) 2_756 2_756 ?
C2 C1 N1 108.2(4) . . ?
C2 C1 H1 125.9 . . ?
N1 C1 H1 125.9 . . ?
C1 C2 N2 106.7(4) . . ?
C1 C2 H2 126.6 . . ?
N2 C2 H2 126.6 . . ?
N2 C3 N1 108.7(3) . . ?
N2 C3 H3 125.7 . . ?
N1 C3 H3 125.7 . . ?
N1 C4 C5 113.0(3) . . ?
N1 C4 H4A 109.0 . . ?
C5 C4 H4A 109.0 . . ?
N1 C4 H4B 109.0 . . ?
C5 C4 H4B 109.0 . . ?
H4A C4 H4B 107.8 . . ?
C4 C5 C6 109.3(3) . . ?
C4 C5 H5A 109.8 . . ?
C6 C5 H5A 109.8 . . ?
C4 C5 H5B 109.8 . . ?
C6 C5 H5B 109.8 . . ?
H5A C5 H5B 108.3 . . ?
C7 C6 C5 112.3(3) . . ?
C7 C6 H6A 109.1 . . ?
C5 C6 H6A 109.1 . . ?
C7 C6 H6B 109.1 . . ?
C5 C6 H6B 109.1 . . ?
H6A C6 H6B 107.9 . . ?
N3 C7 C6 111.6(3) . . ?
N3 C7 H7A 109.3 . . ?
C6 C7 H7A 109.3 . . ?
N3 C7 H7B 109.3 . . ?
C6 C7 H7B 109.3 . . ?
H7A C7 H7B 108.0 . . ?
C9 C8 N3 108.8(3) . . ?
C9 C8 H8 125.6 . . ?
N3 C8 H8 125.6 . . ?
C8 C9 N4 109.1(3) . . ?
C8 C9 H9 125.4 . . ?
N4 C9 H9 125.4 . . ?
N4 C10 N3 106.8(3) . . ?
N4 C10 H10 126.6 . . ?
N3 C10 H10 126.6 . . ?
C3 N1 C1 107.4(3) . . ?
C3 N1 C4 126.4(3) . . ?
C1 N1 C4 126.2(3) . . ?
C3 N2 C2 109.1(3) . . ?
C3 N2 H2A 125.5 . . ?
C2 N2 H2A 125.5 . . ?
C8 N3 C10 107.8(3) . . ?
C8 N3 C7 125.2(3) . . ?
C10 N3 C7 126.9(3) . . ?
C10 N4 C9 107.5(3) . . ?
C10 N4 H4 126.3 . . ?
C9 N4 H4 126.3 . . ?
Mo4 O1 Mo1 108.64(9) 2_756 . ?
Mo4 O1 Mo3 110.80(9) 2_756 2_756 ?
Mo1 O1 Mo3 104.04(9) . 2_756 ?
Mo1 O4 Mo2 116.90(11) . . ?
Mo4 O5 Mo1 91.92(7) 2_756 . ?
Mo4 O5 Mo3 91.97(7) 2_756 . ?
Mo1 O5 Mo3 162.74(9) . . ?
Mo4 O5 Mo4 104.33(8) 2_756 . ?
Mo1 O5 Mo4 97.88(7) . . ?
Mo3 O5 Mo4 97.42(7) . . ?
Mo4 O5 Mo2 164.20(10) 2_756 . ?
Mo1 O5 Mo2 86.27(7) . . ?
Mo3 O5 Mo2 85.43(6) . . ?
Mo4 O5 Mo2 91.46(7) . . ?
Mo3 O8 Mo2 117.67(11) . . ?
Mo4 O11 Mo3 109.10(10) 2_756 . ?
Mo4 O11 Mo1 110.02(8) 2_756 2_756 ?
Mo3 O11 Mo1 103.98(8) . 2_756 ?
Mo4 O12 Mo2 118.80(10) . . ?

loop_
_geom_bond_atom_site_label_1
_geom_bond_atom_site_label_2
_geom_bond_distance
_geom_bond_site_symmetry_2
_geom_bond_publ_flag
Mo1 O3 1.692(2) . ?
Mo1 O2 1.706(2) . ?
Mo1 O4 1.905(2) . ?
Mo1 O1 1.993(2) . ?
Mo1 O5 2.316(2) . ?
Mo1 O11 2.369(2) 2_756 ?
Mo1 Mo4 3.1957(4) 2_756 ?
Mo2 O7 1.697(2) . ?
Mo2 O6 1.702(2) . ?
Mo2 O8 1.915(2) . ?
Mo2 O4 1.937(2) . ?
Mo2 O12 2.2765(19) . ?
Mo2 O5 2.469(2) . ?
Mo3 O9 1.695(2) . ?
Mo3 O10 1.703(2) . ?
Mo3 O8 1.895(2) . ?
Mo3 O11 1.988(2) . ?
Mo3 O5 2.3348(19) . ?
Mo3 O1 2.363(2) 2_756 ?
Mo3 Mo4 3.2114(4) 2_756 ?
Mo4 O13 1.682(2) . ?
Mo4 O12 1.755(2) . ?
Mo4 O1 1.941(2) 2_756 ?
Mo4 O11 1.954(2) 2_756 ?
Mo4 O5 2.126(2) 2_756 ?
Mo4 O5 2.391(2) . ?
Mo4 Mo1 3.1957(4) 2_756 ?
Mo4 Mo3 3.2114(4) 2_756 ?
C1 C2 1.332(6) . ?
C1 N1 1.359(4) . ?
C1 H1 0.9300 . ?
C2 N2 1.355(5) . ?
C2 H2 0.9300 . ?
C3 N2 1.311(5) . ?
C3 N1 1.331(4) . ?
C3 H3 0.9300 . ?
C4 N1 1.461(4) . ?
C4 C5 1.506(5) . ?
C4 H4A 0.9700 . ?
C4 H4B 0.9700 . ?
C5 C6 1.532(4) . ?
C5 H5A 0.9700 . ?
C5 H5B 0.9700 . ?
C6 C7 1.498(5) . ?
C6 H6A 0.9700 . ?
C6 H6B 0.9700 . ?
C7 N3 1.466(4) . ?
C7 H7A 0.9700 . ?
C7 H7B 0.9700 . ?
C8 C9 1.307(5) . ?
C8 N3 1.333(4) . ?
C8 H8 0.9300 . ?
C9 N4 1.354(5) . ?
C9 H9 0.9300 . ?
C10 N4 1.342(5) . ?
C10 N3 1.372(4) . ?
C10 H10 0.9300 . ?
N2 H2A 0.8600 . ?
N4 H4 0.8600 . ?
O1 Mo4 1.941(2) 2_756 ?
O1 Mo3 2.363(2) 2_756 ?
O5 Mo4 2.126(2) 2_756 ?
O11 Mo4 1.954(2) 2_756 ?
O11 Mo1 2.369(2) 2_756 ?

loop_
_geom_hbond_atom_site_label_D
_geom_hbond_atom_site_label_H
_geom_hbond_atom_site_label_A
_geom_hbond_distance_DH
_geom_hbond_distance_HA
_geom_hbond_distance_DA
_geom_hbond_angle_DHA
_geom_hbond_site_symmetry_A
N2 H2A O2 0.86 2.03 2.790(4) 146.1 1_444
N2 H2A O10 0.86 2.58 3.044(4) 114.7 2_645
N4 H4 O3 0.86 2.58 3.136(5) 123.5 2_666

loop_
_geom_torsion_atom_site_label_1
_geom_torsion_atom_site_label_2
_geom_torsion_atom_site_label_3
_geom_torsion_atom_site_label_4
_geom_torsion
_geom_torsion_site_symmetry_1
_geom_torsion_site_symmetry_2
_geom_torsion_site_symmetry_3
_geom_torsion_site_symmetry_4
_geom_torsion_publ_flag
N1 C1 C2 N2 0.6(5) . . . . ?
N1 C4 C5 C6 -168.7(3) . . . . ?
C4 C5 C6 C7 -172.9(3) . . . . ?
C5 C6 C7 N3 177.3(3) . . . . ?
N3 C8 C9 N4 1.3(4) . . . . ?
N2 C3 N1 C1 0.9(4) . . . . ?
N2 C3 N1 C4 178.5(3) . . . . ?
C2 C1 N1 C3 -0.9(5) . . . . ?
C2 C1 N1 C4 -178.6(3) . . . . ?
C5 C4 N1 C3 -80.8(4) . . . . ?
C5 C4 N1 C1 96.4(4) . . . . ?
N1 C3 N2 C2 -0.5(4) . . . . ?
C1 C2 N2 C3 -0.1(5) . . . . ?
C9 C8 N3 C10 -1.3(4) . . . . ?
C9 C8 N3 C7 -177.6(3) . . . . ?
N4 C10 N3 C8 0.8(4) . . . . ?
N4 C10 N3 C7 177.0(3) . . . . ?
C6 C7 N3 C8 87.4(4) . . . . ?
C6 C7 N3 C10 -88.2(4) . . . . ?
N3 C10 N4 C9 0.0(4) . . . . ?
C8 C9 N4 C10 -0.8(4) . . . . ?
O3 Mo1 O1 Mo4 70.80(12) . . . 2_756 ?
O2 Mo1 O1 Mo4 177.60(10) . . . 2_756 ?
O4 Mo1 O1 Mo4 -54.88(19) . . . 2_756 ?
O5 Mo1 O1 Mo4 -21.56(9) . . . 2_756 ?
O11 Mo1 O1 Mo4 -97.41(10) 2_756 . . 2_756 ?
O3 Mo1 O1 Mo3 -171.12(10) . . . 2_756 ?
O2 Mo1 O1 Mo3 -64.32(11) . . . 2_756 ?
O4 Mo1 O1 Mo3 63.20(17) . . . 2_756 ?
O5 Mo1 O1 Mo3 96.51(8) . . . 2_756 ?
O11 Mo1 O1 Mo3 20.67(7) 2_756 . . 2_756 ?
Mo4 Mo1 O1 Mo3 118.08(12) 2_756 . . 2_756 ?
O3 Mo1 O4 Mo2 -69.38(14) . . . . ?
O2 Mo1 O4 Mo2 -177.99(11) . . . . ?
O1 Mo1 O4 Mo2 55.2(2) . . . . ?
O5 Mo1 O4 Mo2 22.64(11) . . . . ?
O11 Mo1 O4 Mo2 95.53(11) 2_756 . . . ?
Mo4 Mo1 O4 Mo2 22.59(13) 2_756 . . . ?
O7 Mo2 O4 Mo1 178.22(11) . . . . ?
O6 Mo2 O4 Mo1 70.75(14) . . . . ?
O8 Mo2 O4 Mo1 -47.3(2) . . . . ?
O12 Mo2 O4 Mo1 -94.14(12) . . . . ?
O5 Mo2 O4 Mo1 -21.60(10) . . . . ?
O3 Mo1 O5 Mo4 -78.46(10) . . . 2_756 ?
O2 Mo1 O5 Mo4 88.8(3) . . . 2_756 ?
O4 Mo1 O5 Mo4 -179.94(8) . . . 2_756 ?
O1 Mo1 O5 Mo4 18.55(7) . . . 2_756 ?
O11 Mo1 O5 Mo4 94.04(8) 2_756 . . 2_756 ?
O3 Mo1 O5 Mo3 24.5(3) . . . . ?
O2 Mo1 O5 Mo3 -168.3(3) . . . . ?
O4 Mo1 O5 Mo3 -77.0(3) . . . . ?
O1 Mo1 O5 Mo3 121.5(3) . . . . ?
O11 Mo1 O5 Mo3 -163.0(3) 2_756 . . . ?
Mo4 Mo1 O5 Mo3 102.9(3) 2_756 . . . ?
O3 Mo1 O5 Mo4 176.79(10) . . . . ?
O2 Mo1 O5 Mo4 -16.0(3) . . . . ?
O4 Mo1 O5 Mo4 75.30(8) . . . . ?
O1 Mo1 O5 Mo4 -86.20(8) . . . . ?
O11 Mo1 O5 Mo4 -10.72(7) 2_756 . . . ?
Mo4 Mo1 O5 Mo4 -104.75(9) 2_756 . . . ?
O3 Mo1 O5 Mo2 85.83(9) . . . . ?
O2 Mo1 O5 Mo2 -106.9(3) . . . . ?
O4 Mo1 O5 Mo2 -15.65(7) . . . . ?
O1 Mo1 O5 Mo2 -177.16(8) . . . . ?
O11 Mo1 O5 Mo2 -101.68(7) 2_756 . . . ?
Mo4 Mo1 O5 Mo2 164.29(9) 2_756 . . . ?
O9 Mo3 O5 Mo4 77.65(10) . . . 2_756 ?
O10 Mo3 O5 Mo4 -92.2(3) . . . 2_756 ?
O8 Mo3 O5 Mo4 179.20(9) . . . 2_756 ?
O11 Mo3 O5 Mo4 -18.32(8) . . . 2_756 ?
O1 Mo3 O5 Mo4 -94.16(8) 2_756 . . 2_756 ?
O9 Mo3 O5 Mo1 -25.3(3) . . . . ?
O10 Mo3 O5 Mo1 164.9(3) . . . . ?
O8 Mo3 O5 Mo1 76.3(3) . . . . ?
O11 Mo3 O5 Mo1 -121.3(3) . . . . ?
O1 Mo3 O5 Mo1 162.9(3) 2_756 . . . ?
Mo4 Mo3 O5 Mo1 -102.9(3) 2_756 . . . ?
O9 Mo3 O5 Mo4 -177.62(10) . . . . ?
O10 Mo3 O5 Mo4 12.5(3) . . . . ?
O8 Mo3 O5 Mo4 -76.07(8) . . . . ?
O11 Mo3 O5 Mo4 86.41(8) . . . . ?
O1 Mo3 O5 Mo4 10.57(7) 2_756 . . . ?
Mo4 Mo3 O5 Mo4 104.73(9) 2_756 . . . ?
O9 Mo3 O5 Mo2 -86.74(9) . . . . ?
O10 Mo3 O5 Mo2 103.4(3) . . . . ?
O8 Mo3 O5 Mo2 14.80(7) . . . . ?
O11 Mo3 O5 Mo2 177.28(8) . . . . ?
O1 Mo3 O5 Mo2 101.45(7) 2_756 . . . ?
Mo4 Mo3 O5 Mo2 -164.39(9) 2_756 . . . ?
O13 Mo4 O5 Mo4 -1.3(13) . . . 2_756 ?
O12 Mo4 O5 Mo4 -178.86(10) . . . 2_756 ?
O1 Mo4 O5 Mo4 81.45(9) 2_756 . . 2_756 ?
O11 Mo4 O5 Mo4 -81.37(9) 2_756 . . 2_756 ?
O5 Mo4 O5 Mo4 0.0 2_756 . . 2_756 ?
Mo1 Mo4 O5 Mo4 45.85(6) 2_756 . . 2_756 ?
Mo3 Mo4 O5 Mo4 -46.14(6) 2_756 . . 2_756 ?
O13 Mo4 O5 Mo1 92.8(13) . . . . ?
O12 Mo4 O5 Mo1 -84.83(9) . . . . ?
O1 Mo4 O5 Mo1 175.48(9) 2_756 . . . ?
O11 Mo4 O5 Mo1 12.66(8) 2_756 . . . ?
O5 Mo4 O5 Mo1 94.03(9) 2_756 . . . ?
Mo1 Mo4 O5 Mo1 139.88(6) 2_756 . . . ?
Mo3 Mo4 O5 Mo1 47.89(5) 2_756 . . . ?
O13 Mo4 O5 Mo3 -95.2(13) . . . . ?
O12 Mo4 O5 Mo3 87.18(9) . . . . ?
O1 Mo4 O5 Mo3 -12.51(8) 2_756 . . . ?
O11 Mo4 O5 Mo3 -175.33(9) 2_756 . . . ?
O5 Mo4 O5 Mo3 -93.96(9) 2_756 . . . ?
Mo1 Mo4 O5 Mo3 -48.11(5) 2_756 . . . ?
Mo3 Mo4 O5 Mo3 -140.10(6) 2_756 . . . ?
O13 Mo4 O5 Mo2 179(58) . . . . ?
O12 Mo4 O5 Mo2 1.60(8) . . . . ?
O1 Mo4 O5 Mo2 -98.09(8) 2_756 . . . ?
O11 Mo4 O5 Mo2 99.10(8) 2_756 . . . ?
O5 Mo4 O5 Mo2 -179.54(11) 2_756 . . . ?
Mo1 Mo4 O5 Mo2 -133.69(5) 2_756 . . . ?
Mo3 Mo4 O5 Mo2 134.33(5) 2_756 . . . ?
O7 Mo2 O5 Mo4 -178.5(3) . . . 2_756 ?
O6 Mo2 O5 Mo4 1.3(4) . . . 2_756 ?
O8 Mo2 O5 Mo4 -95.9(4) . . . 2_756 ?
O4 Mo2 O5 Mo4 99.5(4) . . . 2_756 ?
O12 Mo2 O5 Mo4 -179.7(4) . . . 2_756 ?
O7 Mo2 O5 Mo1 97.6(3) . . . . ?
O6 Mo2 O5 Mo1 -82.52(9) . . . . ?
O8 Mo2 O5 Mo1 -179.76(8) . . . . ?
O4 Mo2 O5 Mo1 15.70(8) . . . . ?
O12 Mo2 O5 Mo1 96.51(7) . . . . ?
O7 Mo2 O5 Mo3 -97.5(3) . . . . ?
O6 Mo2 O5 Mo3 82.34(9) . . . . ?
O8 Mo2 O5 Mo3 -14.90(7) . . . . ?
O4 Mo2 O5 Mo3 -179.44(8) . . . . ?
O12 Mo2 O5 Mo3 -98.63(8) . . . . ?
O7 Mo2 O5 Mo4 -0.2(3) . . . . ?
O6 Mo2 O5 Mo4 179.67(9) . . . . ?
O8 Mo2 O5 Mo4 82.43(8) . . . . ?
O4 Mo2 O5 Mo4 -82.11(8) . . . . ?
O12 Mo2 O5 Mo4 -1.30(6) . . . . ?
O9 Mo3 O8 Mo2 70.69(13) . . . . ?
O10 Mo3 O8 Mo2 178.34(11) . . . . ?
O11 Mo3 O8 Mo2 -52.8(2) . . . . ?
O5 Mo3 O8 Mo2 -21.77(10) . . . . ?
O1 Mo3 O8 Mo2 -94.19(11) 2_756 . . . ?
Mo4 Mo3 O8 Mo2 -21.16(13) 2_756 . . . ?
O7 Mo2 O8 Mo3 -178.95(11) . . . . ?
O6 Mo2 O8 Mo3 -71.84(13) . . . . ?
O4 Mo2 O8 Mo3 46.5(2) . . . . ?
O12 Mo2 O8 Mo3 92.66(11) . . . . ?
O5 Mo2 O8 Mo3 20.88(10) . . . . ?
O9 Mo3 O11 Mo4 -71.86(12) . . . 2_756 ?
O10 Mo3 O11 Mo4 -178.03(10) . . . 2_756 ?
O8 Mo3 O11 Mo4 52.93(19) . . . 2_756 ?
O5 Mo3 O11 Mo4 21.21(9) . . . 2_756 ?
O1 Mo3 O11 Mo4 96.67(10) 2_756 . . 2_756 ?
O9 Mo3 O11 Mo1 170.78(10) . . . 2_756 ?
O10 Mo3 O11 Mo1 64.61(11) . . . 2_756 ?
O8 Mo3 O11 Mo1 -64.43(17) . . . 2_756 ?
O5 Mo3 O11 Mo1 -96.15(8) . . . 2_756 ?
O1 Mo3 O11 Mo1 -20.69(7) 2_756 . . 2_756 ?
Mo4 Mo3 O11 Mo1 -117.36(12) 2_756 . . 2_756 ?
O13 Mo4 O12 Mo2 178.21(11) . . . . ?
O1 Mo4 O12 Mo2 74.17(12) 2_756 . . . ?
O11 Mo4 O12 Mo2 -78.50(12) 2_756 . . . ?
O5 Mo4 O12 Mo2 -4.7(3) 2_756 . . . ?
O5 Mo4 O12 Mo2 -1.98(10) . . . . ?
Mo1 Mo4 O12 Mo2 73.17(13) 2_756 . . . ?
Mo3 Mo4 O12 Mo2 -77.80(12) 2_756 . . . ?
O7 Mo2 O12 Mo4 -177.61(13) . . . . ?
O6 Mo2 O12 Mo4 5.6(4) . . . . ?
O8 Mo2 O12 Mo4 -74.80(12) . . . . ?
O4 Mo2 O12 Mo4 79.11(12) . . . . ?
O5 Mo2 O12 Mo4 2.02(10) . . . . ?
